data_7715160
loop_
_publ_author_name
'Koptseva, Tatyana S.'
'Skatova, Alexandra A.'
'Moskalev, Mikhail V.'
'Rumyantcev, Roman V.'
'Fedushkin, Igor L.'

_publ_section_title
;
 Diversity of transformation of heteroallenes on acenaphthene-1,2-diimine
 aluminum oxide.
;
_journal_issue 10
_journal_name_full 'Dalton transactions (Cambridge, England : 2003)'
_journal_page_first 4643
_journal_page_last 4651
_journal_paper_doi 10.1039/d3dt04333a
_journal_volume 53
_journal_year 2024
_chemical_formula_moiety 'C78 H93 Al2 B N4 O4, 3(C4 H8 O)'
_chemical_formula_sum 'C90 H117 Al2 B N4 O7'
_chemical_formula_weight 1431.64
_space_group_crystal_system triclinic
_space_group_IT_number 2
_space_group_name_Hall '-P 1'
_space_group_name_H-M_alt 'P -1'
_atom_sites_solution_hydrogens mixed
_atom_sites_solution_primary dual
_atom_sites_solution_secondary difmap
_audit_creation_method SHELXL-2018/3
_audit_update_record
;
2023-11-28 deposited with the CCDC.	2024-02-12 downloaded from the CCDC.
;
_cell_angle_alpha 66.956(2)
_cell_angle_beta 69.651(2)
_cell_angle_gamma 88.084(2)
_cell_formula_units_Z 1
_cell_length_a 12.4182(2)
_cell_length_b 12.9986(3)
_cell_length_c 14.7000(3)
_cell_measurement_reflns_used 9236
_cell_measurement_temperature 100.01(10)
_cell_measurement_theta_max 31.1070
_cell_measurement_theta_min 2.6040
_cell_volume 2032.70(8)
_computing_cell_refinement 'CrysAlisPro 1.171.41.93a (Rigaku OD, 2020)'
_computing_data_collection 'CrysAlisPro 1.171.41.93a (Rigaku OD, 2020)'
_computing_data_reduction 'CrysAlisPro 1.171.41.93a (Rigaku OD, 2020)'
_computing_molecular_graphics 'Mercury 2022.3.0'
_computing_publication_material 'Mercury 2022.3.0'
_computing_structure_refinement 'SHELXL-2018/3 (Sheldrick, 2018)'
_computing_structure_solution 'SHELXT 2018/2 (Sheldrick, 2018)'
_diffrn_ambient_temperature 100.01(10)
_diffrn_measured_fraction_theta_full 0.998
_diffrn_measured_fraction_theta_max 0.999
_diffrn_measurement_device_type 'Xcalibur, Eos'
_diffrn_measurement_method '\w scans'
_diffrn_radiation_type MoK\a
_diffrn_radiation_wavelength 0.71073
_diffrn_reflns_av_R_equivalents 0.0414
_diffrn_reflns_av_unetI/netI 0.0530
_diffrn_reflns_Laue_measured_fraction_full 0.998
_diffrn_reflns_Laue_measured_fraction_max 0.999
_diffrn_reflns_limit_h_max 17
_diffrn_reflns_limit_h_min -17
_diffrn_reflns_limit_k_max 17
_diffrn_reflns_limit_k_min -17
_diffrn_reflns_limit_l_max 20
_diffrn_reflns_limit_l_min -20
_diffrn_reflns_number 37386
_diffrn_reflns_point_group_measured_fraction_full 0.998
_diffrn_reflns_point_group_measured_fraction_max 0.999
_diffrn_reflns_theta_full 25.242
_diffrn_reflns_theta_max 29.129
_diffrn_reflns_theta_min 2.249
_diffrn_source 'fine-focus sealed X-ray tube'
_exptl_absorpt_coefficient_mu 0.092
_exptl_absorpt_correction_T_max 0.985
_exptl_absorpt_correction_T_min 0.959
_exptl_absorpt_correction_type analytical
_exptl_absorpt_process_details
;
CrysAlisPro 1.171.41.93a (Rigaku Oxford Diffraction, 2020)
Analytical numeric absorption correction using a multifaceted crystal
model based on expressions derived by R.C. Clark & J.S. Reid.
(Clark, R. C. & Reid, J. S. (1995). Acta Cryst. A51, 887-897)
Empirical absorption correction using spherical harmonics,
implemented in SCALE3 ABSPACK scaling algorithm.
;
_exptl_crystal_colour brown
_exptl_crystal_density_diffrn 1.170
_exptl_crystal_description prism
_exptl_crystal_F_000 772
_exptl_crystal_size_max 0.626
_exptl_crystal_size_mid 0.310
_exptl_crystal_size_min 0.195
_refine_diff_density_max 0.604
_refine_diff_density_min -0.500
_refine_diff_density_rms 0.060
_refine_ls_extinction_method none
_refine_ls_goodness_of_fit_ref 1.061
_refine_ls_hydrogen_treatment constr
_refine_ls_matrix_type full
_refine_ls_number_parameters 609
_refine_ls_number_reflns 10897
_refine_ls_number_restraints 170
_refine_ls_restrained_S_all 1.085
_refine_ls_R_factor_all 0.1199
_refine_ls_R_factor_gt 0.0805
_refine_ls_shift/su_max 0.000
_refine_ls_shift/su_mean 0.000
_refine_ls_structure_factor_coef Fsqd
_refine_ls_weighting_details 'w=1/[\s^2^(Fo^2^)+(0.0742P)^2^+2.5420P] where P=(Fo^2^+2Fc^2^)/3'
_refine_ls_weighting_scheme calc
_refine_ls_wR_factor_gt 0.1944
_refine_ls_wR_factor_ref 0.2165
_reflns_Friedel_coverage 0.000
_reflns_number_gt 7417
_reflns_number_total 10897
_reflns_threshold_expression 'I > 2\s(I)'
_cod_data_source_file d3dt04333a2.cif
_cod_data_source_block aloalbianhopinb
_cod_depositor_comments 'Adding full bibliography for 7715158--7715163.cif.'
_cod_database_code 7715160
_shelx_shelxl_version_number 2018/3
_shelx_space_group_comment
;
The symmetry employed for this shelxl refinement is uniquely defined
by the following loop, which should always be used as a source of
symmetry information in preference to the above space-group names.
They are only intended as comments.
;
_shelx_estimated_absorpt_t_min 0.944
_shelx_estimated_absorpt_t_max 0.982
_oxdiff_exptl_absorpt_empirical_full_min 0.884
_oxdiff_exptl_absorpt_empirical_full_max 1.195
_oxdiff_exptl_absorpt_empirical_details
;
Empirical correction (ABSPACK) includes:
- Absorption correction using spherical harmonics
- Frame scaling
;

loop_
_space_group_symop_operation_xyz
'x, y, z'
'-x, -y, -z'

loop_
_atom_site_label
_atom_site_type_symbol
_atom_site_fract_x
_atom_site_fract_y
_atom_site_fract_z
_atom_site_U_iso_or_equiv
_atom_site_adp_type
_atom_site_occupancy
_atom_site_site_symmetry_order
_atom_site_calc_flag
_atom_site_refinement_flags_posn
_atom_site_refinement_flags_adp
_atom_site_refinement_flags_occupancy
_atom_site_disorder_assembly
_atom_site_disorder_group
Al1 Al 0.46841(6) 0.51146(6) 0.61641(5) 0.02328(17) Uani 1 1 d . . . . .
O1 O 0.500000 0.500000 0.500000 0.0256(5) Uani 1 2 d S . P . .
N1 N 0.60095(17) 0.53693(16) 0.64781(15) 0.0233(4) Uani 1 1 d . . . . .
N2 N 0.42984(16) 0.37058(17) 0.74008(15) 0.0243(4) Uani 1 1 d . . . . .
C1 C 0.6009(2) 0.4506(2) 0.73511(18) 0.0234(5) Uani 1 1 d . . . . .
C2 C 0.5083(2) 0.3608(2) 0.78538(17) 0.0231(5) Uani 1 1 d . . . . .
C3 C 0.5257(2) 0.2744(2) 0.87848(18) 0.0248(5) Uani 1 1 d . . . . .
C4 C 0.6293(2) 0.3163(2) 0.87990(18) 0.0252(5) Uani 1 1 d . . . . .
C5 C 0.6792(2) 0.4222(2) 0.79460(19) 0.0252(5) Uani 1 1 d . . . . .
C6 C 0.7811(2) 0.4710(2) 0.7850(2) 0.0318(5) Uani 1 1 d . . . . .
H6A H 0.816776 0.541746 0.728799 0.038 Uiso 1 1 calc R U . . .
C7 C 0.8319(2) 0.4131(2) 0.8612(2) 0.0368(6) Uani 1 1 d . . . . .
H7A H 0.902352 0.446660 0.855051 0.044 Uiso 1 1 calc R U . . .
C8 C 0.7832(2) 0.3107(2) 0.9433(2) 0.0348(6) Uani 1 1 d . . . . .
H8A H 0.819947 0.275119 0.992710 0.042 Uiso 1 1 calc R U . . .
C9 C 0.6787(2) 0.2576(2) 0.95492(19) 0.0289(5) Uani 1 1 d . . . . .
C10 C 0.6184(2) 0.1510(2) 1.0334(2) 0.0334(6) Uani 1 1 d . . . . .
H10A H 0.648160 0.107197 1.086185 0.040 Uiso 1 1 calc R U . . .
C11 C 0.5176(3) 0.1112(2) 1.0330(2) 0.0346(6) Uani 1 1 d . . . . .
H11A H 0.478577 0.040300 1.086828 0.042 Uiso 1 1 calc R U . . .
C12 C 0.4693(2) 0.1714(2) 0.95568(19) 0.0301(5) Uani 1 1 d . . . . .
H12A H 0.399719 0.141387 0.957191 0.036 Uiso 1 1 calc R U . . .
C13 C 0.6912(2) 0.6296(2) 0.59980(19) 0.0275(5) Uani 1 1 d . . . . .
C14 C 0.7899(2) 0.6327(2) 0.5143(2) 0.0315(5) Uani 1 1 d . . . . .
C15 C 0.8794(3) 0.7190(3) 0.4741(3) 0.0448(7) Uani 1 1 d . . . . .
H15A H 0.948182 0.722486 0.417477 0.054 Uiso 1 1 calc R U . . .
C16 C 0.8697(3) 0.7989(3) 0.5151(3) 0.0542(9) Uani 1 1 d . . . . .
H16A H 0.932011 0.856247 0.487366 0.065 Uiso 1 1 calc R U . . .
C17 C 0.7697(3) 0.7965(3) 0.5965(3) 0.0489(8) Uani 1 1 d . . . . .
H17A H 0.763722 0.852930 0.623353 0.059 Uiso 1 1 calc R U . . .
C18 C 0.6781(3) 0.7129(2) 0.6394(2) 0.0357(6) Uani 1 1 d . . . . .
C19 C 0.7978(2) 0.5463(2) 0.4676(2) 0.0343(6) Uani 1 1 d . . . . .
H19A H 0.718360 0.528306 0.471146 0.041 Uiso 1 1 calc R U . . .
C20 C 0.8772(3) 0.5895(3) 0.3512(2) 0.0486(8) Uani 1 1 d . . . . .
H20A H 0.870995 0.533871 0.323022 0.073 Uiso 1 1 calc R U . . .
H20B H 0.957290 0.601732 0.345101 0.073 Uiso 1 1 calc R U . . .
H20C H 0.854294 0.660670 0.310622 0.073 Uiso 1 1 calc R U . . .
C21 C 0.8347(3) 0.4357(3) 0.5312(2) 0.0433(7) Uani 1 1 d . . . . .
H21A H 0.837754 0.382522 0.498212 0.065 Uiso 1 1 calc R U . . .
H21B H 0.778534 0.403375 0.604174 0.065 Uiso 1 1 calc R U . . .
H21C H 0.911256 0.450383 0.531737 0.065 Uiso 1 1 calc R U . . .
C22 C 0.5664(3) 0.7137(3) 0.7260(3) 0.0444(7) Uani 1 1 d . . . . .
H22A H 0.505745 0.659104 0.733514 0.053 Uiso 1 1 calc R U . . .
C23 C 0.5234(3) 0.8291(3) 0.6984(3) 0.0576(9) Uani 1 1 d . . . . .
H23A H 0.448824 0.824581 0.753422 0.086 Uiso 1 1 calc R U . . .
H23B H 0.514112 0.853665 0.629789 0.086 Uiso 1 1 calc R U . . .
H23C H 0.579683 0.883383 0.694414 0.086 Uiso 1 1 calc R U . . .
C24 C 0.5805(5) 0.6766(4) 0.8332(3) 0.0821(15) Uani 1 1 d . . . . .
H24A H 0.505053 0.668460 0.888538 0.123 Uiso 1 1 calc R U . . .
H24B H 0.633471 0.733257 0.830000 0.123 Uiso 1 1 calc R U . . .
H24C H 0.612157 0.604233 0.849831 0.123 Uiso 1 1 calc R U . . .
C25 C 0.3331(2) 0.2846(2) 0.79007(19) 0.0313(6) Uani 1 1 d . . . . .
C26 C 0.3376(3) 0.2011(2) 0.7516(2) 0.0387(7) Uani 1 1 d . . . . .
C27 C 0.2429(4) 0.1175(3) 0.8039(3) 0.0631(11) Uani 1 1 d . . . . .
H27A H 0.242309 0.059759 0.779656 0.076 Uiso 1 1 calc R U . . .
C28 C 0.1509(4) 0.1171(4) 0.8895(3) 0.0785(15) Uani 1 1 d . . . . .
H28A H 0.089490 0.057387 0.925537 0.094 Uiso 1 1 calc R U . . .
C29 C 0.1466(3) 0.2017(4) 0.9235(3) 0.0673(13) Uani 1 1 d . . . . .
H29A H 0.080965 0.201343 0.981321 0.081 Uiso 1 1 calc R U . . .
C30 C 0.2374(2) 0.2885(3) 0.8744(2) 0.0456(8) Uani 1 1 d . . . . .
C31 C 0.4398(3) 0.2022(2) 0.6583(2) 0.0409(7) Uani 1 1 d . . . . .
H31A H 0.470149 0.282832 0.610400 0.049 Uiso 1 1 calc R U . . .
C32 C 0.4099(4) 0.1482(3) 0.5927(3) 0.0640(11) Uani 1 1 d . . . . .
H32A H 0.476334 0.163811 0.526880 0.096 Uiso 1 1 calc R U . . .
H32B H 0.343139 0.179704 0.575670 0.096 Uiso 1 1 calc R U . . .
H32C H 0.391302 0.066641 0.633782 0.096 Uiso 1 1 calc R U . . .
C33 C 0.5377(3) 0.1457(3) 0.6918(3) 0.0503(8) Uani 1 1 d . . . . .
H33A H 0.560353 0.182528 0.730306 0.076 Uiso 1 1 calc R U . . .
H33B H 0.604205 0.152398 0.628648 0.076 Uiso 1 1 calc R U . . .
H33C H 0.511262 0.065936 0.737991 0.076 Uiso 1 1 calc R U . . .
C34 C 0.2303(3) 0.3836(4) 0.9113(3) 0.0585(10) Uani 1 1 d . . . . .
H34A H 0.296990 0.442430 0.859327 0.070 Uiso 1 1 calc R U . . .
C35 C 0.1206(4) 0.4383(5) 0.9147(4) 0.0951(17) Uani 1 1 d . U . . .
H35A H 0.120014 0.498427 0.939282 0.143 Uiso 1 1 calc R U . . .
H35B H 0.053521 0.381818 0.963618 0.143 Uiso 1 1 calc R U . . .
H35C H 0.117049 0.470078 0.843537 0.143 Uiso 1 1 calc R U . . .
C36 C 0.2406(5) 0.3438(5) 1.0191(4) 0.0970(17) Uani 1 1 d . U . . .
H36A H 0.311469 0.307727 1.017293 0.146 Uiso 1 1 calc R U . . .
H36B H 0.173473 0.289445 1.072585 0.146 Uiso 1 1 calc R U . . .
H36C H 0.243540 0.408305 1.037235 0.146 Uiso 1 1 calc R U . . .
O1S O 0.9137(3) -0.0012(3) 0.7206(3) 0.1005(12) Uani 1 1 d . . . . .
C1S C 0.7929(4) 0.0101(4) 0.7573(4) 0.0804(13) Uani 1 1 d . . . . .
H1SA H 0.749581 -0.056632 0.822272 0.097 Uiso 1 1 calc R U . . .
H1SB H 0.760372 0.020068 0.702087 0.097 Uiso 1 1 calc R U . . .
C2S C 0.7887(3) 0.1122(4) 0.7795(4) 0.0648(10) Uani 1 1 d . . . . .
H2SA H 0.804245 0.181403 0.713844 0.078 Uiso 1 1 calc R U . . .
H2SB H 0.712408 0.111569 0.832062 0.078 Uiso 1 1 calc R U . . .
C3S C 0.8814(3) 0.1046(4) 0.8227(3) 0.0609(10) Uani 1 1 d . . . . .
H3SA H 0.849171 0.070464 0.901269 0.073 Uiso 1 1 calc R U . . .
H3SB H 0.922343 0.180115 0.798056 0.073 Uiso 1 1 calc R U . . .
C4S C 0.9607(4) 0.0318(4) 0.7811(3) 0.0692(11) Uani 1 1 d . . . . .
H4SA H 1.038650 0.073851 0.736234 0.083 Uiso 1 1 calc R U . . .
H4SB H 0.967481 -0.035252 0.840531 0.083 Uiso 1 1 calc R U . . .
B1 B 0.2914(4) 0.6692(4) 0.6471(4) 0.0306(12) Uani 0.5 1 d D U P . .
O2 O 0.3700(3) 0.5980(3) 0.6388(3) 0.0352(8) Uani 0.5 1 d D U P A .
O3 O 0.1737(5) 0.6382(6) 0.6968(7) 0.058(2) Uani 0.282(3) 1 d D U P A 1
O4 O 0.3172(6) 0.7821(5) 0.5890(7) 0.061(3) Uani 0.282(3) 1 d D U P A 1
C37 C 0.1298(7) 0.7403(6) 0.7074(6) 0.040(2) Uani 0.282(3) 1 d D U P A 1
C38 C 0.2088(5) 0.8301(5) 0.6015(5) 0.0171(15) Uani 0.282(3) 1 d D U P A 1
C39 C 0.0060(9) 0.7290(13) 0.7089(11) 0.057(4) Uani 0.282(3) 1 d D U P A 1
H39A H -0.041013 0.666084 0.774256 0.086 Uiso 0.282(3) 1 calc R U P A 1
H39B H 0.008433 0.715082 0.647376 0.086 Uiso 0.282(3) 1 calc R U P A 1
H39C H -0.028093 0.798820 0.705953 0.086 Uiso 0.282(3) 1 calc R U P A 1
C40 C 0.0759(14) 0.7730(14) 0.8010(10) 0.059(4) Uani 0.282(3) 1 d D U P A 1
H40A H 0.137318 0.797322 0.818327 0.089 Uiso 0.282(3) 1 calc R U P A 1
H40B H 0.026378 0.708039 0.862528 0.089 Uiso 0.282(3) 1 calc R U P A 1
H40C H 0.029463 0.834845 0.782242 0.089 Uiso 0.282(3) 1 calc R U P A 1
C41 C 0.1657(14) 0.8635(13) 0.5097(10) 0.050(4) Uani 0.282(3) 1 d D U P A 1
H41A H 0.224939 0.916860 0.444788 0.075 Uiso 0.282(3) 1 calc R U P A 1
H41B H 0.094619 0.898974 0.525909 0.075 Uiso 0.282(3) 1 calc R U P A 1
H41C H 0.149827 0.796335 0.499444 0.075 Uiso 0.282(3) 1 calc R U P A 1
C42 C 0.2678(18) 0.9353(11) 0.5953(16) 0.084(5) Uani 0.282(3) 1 d D U P A 1
H42A H 0.351002 0.943008 0.555733 0.127 Uiso 0.282(3) 1 calc R U P A 1
H42B H 0.254775 0.928566 0.667217 0.127 Uiso 0.282(3) 1 calc R U P A 1
H42C H 0.235250 1.001881 0.559065 0.127 Uiso 0.282(3) 1 calc R U P A 1
O3' O 0.2393(7) 0.6888(6) 0.7367(5) 0.032(2) Uani 0.218(3) 1 d D U P A 2
O4' O 0.2633(8) 0.7416(8) 0.5648(5) 0.042(2) Uani 0.218(3) 1 d D U P A 2
C37' C 0.1868(10) 0.7922(8) 0.7036(9) 0.040(2) Uani 0.218(3) 1 d D U P A 2
C38' C 0.1503(9) 0.7641(11) 0.6262(8) 0.052(4) Uani 0.218(3) 1 d D U P A 2
C39' C 0.2156(11) 0.9186(9) 0.6304(11) 0.043(4) Uani 0.218(3) 1 d D U P A 2
H39D H 0.239166 0.959211 0.665619 0.064 Uiso 0.218(3) 1 calc R U P A 2
H39E H 0.147199 0.947786 0.615222 0.064 Uiso 0.218(3) 1 calc R U P A 2
H39F H 0.278937 0.929263 0.563887 0.064 Uiso 0.218(3) 1 calc R U P A 2
C40' C 0.1048(19) 0.8125(17) 0.7979(13) 0.059(4) Uani 0.218(3) 1 d D U P A 2
H40D H 0.122340 0.768038 0.861312 0.089 Uiso 0.218(3) 1 calc R U P A 2
H40E H 0.024841 0.789901 0.809966 0.089 Uiso 0.218(3) 1 calc R U P A 2
H40F H 0.114434 0.892630 0.783313 0.089 Uiso 0.218(3) 1 calc R U P A 2
C41' C 0.0426(14) 0.6910(18) 0.7197(16) 0.072(6) Uani 0.218(3) 1 d D U P A 2
H41D H 0.068881 0.630654 0.767227 0.108 Uiso 0.218(3) 1 d R U P A 2
H41E H 0.007041 0.739904 0.753528 0.108 Uiso 0.218(3) 1 d R U P A 2
H41F H -0.012659 0.660624 0.701858 0.108 Uiso 0.218(3) 1 d R U P A 2
C42' C 0.1271(15) 0.8662(13) 0.5405(12) 0.039(4) Uani 0.218(3) 1 d D U P A 2
H42D H 0.199782 0.914911 0.492413 0.059 Uiso 0.218(3) 1 calc R U P A 2
H42E H 0.072328 0.908375 0.574072 0.059 Uiso 0.218(3) 1 calc R U P A 2
H42F H 0.094242 0.840431 0.500237 0.059 Uiso 0.218(3) 1 calc R U P A 2
H1 H 0.377200 0.591040 0.637240 0.047 Uiso 0.5 1 d . U P B 3
O2S O 0.1973(11) 0.8403(12) 0.7404(10) 0.182(5) Uani 0.5 1 d D U P C 3
C5S C 0.1088(12) 0.7478(10) 0.7987(10) 0.105(4) Uani 0.5 1 d D U P C 3
H5SA H 0.048548 0.758450 0.858407 0.126 Uiso 0.5 1 calc R U P C 3
H5SB H 0.140685 0.676279 0.826855 0.126 Uiso 0.5 1 calc R U P C 3
C6S C 0.0604(15) 0.7491(13) 0.7159(9) 0.131(6) Uani 0.5 1 d D U P C 3
H6SA H -0.021035 0.764958 0.736917 0.157 Uiso 0.5 1 calc R U P C 3
H6SB H 0.061650 0.673856 0.713790 0.157 Uiso 0.5 1 calc R U P C 3
C7S C 0.1303(10) 0.8380(11) 0.6050(9) 0.097(3) Uani 0.5 1 d D U P C 3
H7SA H 0.152301 0.806777 0.550263 0.116 Uiso 0.5 1 calc R U P C 3
H7SB H 0.089227 0.904704 0.583536 0.116 Uiso 0.5 1 calc R U P C 3
C8S C 0.2335(12) 0.8632(17) 0.6297(11) 0.142(6) Uiso 0.5 1 d D . P C 3
H8SA H 0.294583 0.815905 0.611543 0.171 Uiso 0.5 1 calc R U P C 3
H8SB H 0.266016 0.943177 0.586494 0.171 Uiso 0.5 1 calc R U P C 3

loop_
_atom_site_aniso_label
_atom_site_aniso_U_11
_atom_site_aniso_U_22
_atom_site_aniso_U_33
_atom_site_aniso_U_23
_atom_site_aniso_U_13
_atom_site_aniso_U_12
Al1 0.0250(3) 0.0269(4) 0.0195(3) -0.0084(3) -0.0114(3) 0.0070(3)
O1 0.0287(12) 0.0290(12) 0.0193(11) -0.0073(9) -0.0121(9) 0.0038(10)
N1 0.0268(10) 0.0240(10) 0.0217(9) -0.0087(8) -0.0124(8) 0.0043(8)
N2 0.0222(9) 0.0297(10) 0.0193(9) -0.0077(8) -0.0082(7) 0.0032(8)
C1 0.0268(11) 0.0256(11) 0.0208(10) -0.0107(9) -0.0111(9) 0.0071(9)
C2 0.0242(11) 0.0275(11) 0.0189(10) -0.0093(9) -0.0097(9) 0.0055(9)
C3 0.0285(12) 0.0282(12) 0.0191(10) -0.0087(9) -0.0115(9) 0.0070(9)
C4 0.0292(12) 0.0280(12) 0.0226(11) -0.0115(9) -0.0134(9) 0.0097(9)
C5 0.0289(12) 0.0271(12) 0.0254(11) -0.0124(9) -0.0149(10) 0.0079(9)
C6 0.0336(13) 0.0331(13) 0.0326(13) -0.0121(11) -0.0176(11) 0.0023(10)
C7 0.0374(14) 0.0434(16) 0.0396(15) -0.0178(13) -0.0244(12) 0.0060(12)
C8 0.0405(15) 0.0405(15) 0.0351(14) -0.0165(12) -0.0269(12) 0.0139(12)
C9 0.0357(13) 0.0322(13) 0.0241(11) -0.0123(10) -0.0167(10) 0.0114(10)
C10 0.0452(15) 0.0345(14) 0.0251(12) -0.0104(10) -0.0210(11) 0.0138(11)
C11 0.0479(16) 0.0302(13) 0.0222(11) -0.0044(10) -0.0160(11) 0.0054(11)
C12 0.0343(13) 0.0318(13) 0.0238(11) -0.0081(10) -0.0137(10) 0.0044(10)
C13 0.0326(13) 0.0223(11) 0.0287(12) -0.0051(9) -0.0182(10) 0.0021(9)
C14 0.0289(12) 0.0304(13) 0.0302(12) -0.0038(10) -0.0150(10) 0.0036(10)
C15 0.0312(14) 0.0389(16) 0.0497(17) -0.0042(14) -0.0133(13) -0.0013(12)
C16 0.0482(19) 0.0339(16) 0.072(2) -0.0089(16) -0.0256(18) -0.0072(14)
C17 0.059(2) 0.0295(15) 0.066(2) -0.0161(14) -0.0349(18) 0.0016(13)
C18 0.0468(16) 0.0290(13) 0.0397(15) -0.0134(11) -0.0262(13) 0.0075(11)
C19 0.0249(12) 0.0443(15) 0.0325(13) -0.0150(12) -0.0099(10) 0.0075(11)
C20 0.0399(16) 0.066(2) 0.0341(15) -0.0168(15) -0.0121(13) 0.0136(15)
C21 0.0433(16) 0.0441(17) 0.0396(16) -0.0173(13) -0.0120(13) 0.0131(13)
C22 0.0590(19) 0.0401(16) 0.0457(17) -0.0274(14) -0.0212(15) 0.0085(14)
C23 0.074(2) 0.066(2) 0.057(2) -0.0374(18) -0.0387(19) 0.0330(19)
C24 0.146(4) 0.065(3) 0.050(2) -0.034(2) -0.044(3) 0.060(3)
C25 0.0287(12) 0.0388(14) 0.0206(11) -0.0020(10) -0.0131(10) -0.0016(10)
C26 0.0528(17) 0.0307(14) 0.0285(13) 0.0013(11) -0.0243(13) -0.0067(12)
C27 0.085(3) 0.0445(19) 0.050(2) 0.0077(15) -0.041(2) -0.0255(18)
C28 0.068(3) 0.092(3) 0.0410(19) 0.016(2) -0.0237(19) -0.048(2)
C29 0.0346(17) 0.107(3) 0.0304(16) 0.0030(19) -0.0106(13) -0.0173(19)
C30 0.0262(13) 0.073(2) 0.0249(13) -0.0062(14) -0.0095(11) -0.0005(13)
C31 0.070(2) 0.0232(13) 0.0352(14) -0.0081(11) -0.0294(14) 0.0068(13)
C32 0.111(3) 0.052(2) 0.065(2) -0.0309(18) -0.067(2) 0.034(2)
C33 0.077(2) 0.0450(18) 0.0457(17) -0.0229(15) -0.0371(17) 0.0175(16)
C34 0.0342(16) 0.096(3) 0.0408(17) -0.0325(19) -0.0045(13) 0.0170(17)
C35 0.088(3) 0.157(5) 0.069(3) -0.064(3) -0.047(2) 0.073(3)
C36 0.095(3) 0.159(5) 0.093(3) -0.086(3) -0.064(3) 0.072(3)
O1S 0.094(3) 0.111(3) 0.124(3) -0.079(3) -0.038(2) 0.049(2)
C1S 0.081(3) 0.080(3) 0.105(4) -0.059(3) -0.038(3) 0.011(2)
C2S 0.062(2) 0.080(3) 0.081(3) -0.053(2) -0.038(2) 0.032(2)
C3S 0.049(2) 0.083(3) 0.058(2) -0.035(2) -0.0206(17) 0.0153(18)
C4S 0.059(2) 0.087(3) 0.058(2) -0.025(2) -0.0259(19) 0.032(2)
B1 0.033(3) 0.029(3) 0.027(2) -0.010(2) -0.011(2) 0.009(2)
O2 0.0336(18) 0.0391(19) 0.0325(18) -0.0161(15) -0.0104(15) 0.0136(15)
O3 0.052(4) 0.047(4) 0.063(4) -0.020(3) -0.010(3) 0.012(3)
O4 0.047(4) 0.052(4) 0.068(4) -0.017(3) -0.012(3) 0.020(3)
C37 0.034(3) 0.031(3) 0.045(3) -0.014(2) -0.004(2) 0.020(2)
C38 0.011(3) 0.010(3) 0.025(3) -0.002(2) -0.006(2) 0.006(2)
C39 0.053(7) 0.042(6) 0.056(6) -0.012(5) -0.006(5) 0.010(6)
C40 0.066(6) 0.040(7) 0.057(5) -0.021(4) -0.007(4) 0.025(5)
C41 0.068(8) 0.048(6) 0.034(6) -0.017(5) -0.016(6) 0.001(6)
C42 0.099(9) 0.046(7) 0.100(9) -0.003(6) -0.053(8) -0.029(6)
O3' 0.036(4) 0.036(4) 0.022(3) -0.008(3) -0.013(3) 0.027(3)
O4' 0.057(4) 0.049(4) 0.033(4) -0.022(3) -0.025(3) 0.026(3)
C37' 0.034(3) 0.031(3) 0.045(3) -0.014(2) -0.004(2) 0.020(2)
C38' 0.053(5) 0.053(6) 0.052(5) -0.020(4) -0.023(4) 0.017(4)
C39' 0.018(5) 0.061(8) 0.039(6) -0.013(6) -0.007(5) 0.009(5)
C40' 0.066(6) 0.040(7) 0.057(5) -0.021(4) -0.007(4) 0.025(5)
C41' 0.037(7) 0.062(9) 0.097(10) -0.019(7) -0.017(7) 0.011(7)
C42' 0.042(7) 0.052(7) 0.021(6) -0.011(5) -0.013(6) 0.010(6)
O2S 0.186(6) 0.207(7) 0.173(6) -0.089(5) -0.074(5) 0.017(4)
C5S 0.123(6) 0.090(6) 0.101(6) -0.057(5) -0.019(4) 0.016(4)
C6S 0.136(7) 0.122(7) 0.132(7) -0.052(5) -0.046(5) 0.017(5)
C7S 0.101(5) 0.098(5) 0.096(5) -0.045(4) -0.035(4) 0.004(4)

loop_
_atom_type_symbol
_atom_type_description
_atom_type_scat_dispersion_real
_atom_type_scat_dispersion_imag
_atom_type_scat_source
C C 0.0033 0.0016 'International Tables Vol C Tables 4.2.6.8 and 6.1.1.4'
H H 0.0000 0.0000 'International Tables Vol C Tables 4.2.6.8 and 6.1.1.4'
B B 0.0013 0.0007 'International Tables Vol C Tables 4.2.6.8 and 6.1.1.4'
N N 0.0061 0.0033 'International Tables Vol C Tables 4.2.6.8 and 6.1.1.4'
O O 0.0106 0.0060 'International Tables Vol C Tables 4.2.6.8 and 6.1.1.4'
Al Al 0.0645 0.0514 'International Tables Vol C Tables 4.2.6.8 and 6.1.1.4'

loop_
_geom_angle_atom_site_label_1
_geom_angle_atom_site_label_2
_geom_angle_atom_site_label_3
_geom_angle
_geom_angle_site_symmetry_1
_geom_angle_site_symmetry_3
_geom_angle_publ_flag
O2 Al1 O1 115.04(13) . . ?
O2 Al1 N1 111.92(15) . . ?
O1 Al1 N1 114.83(7) . . ?
O2 Al1 N2 109.63(15) . . ?
O1 Al1 N2 115.37(7) . . ?
N1 Al1 N2 86.82(8) . . ?
O2 Al1 H1 0.2 . . ?
O1 Al1 H1 115.0 . . ?
N1 Al1 H1 112.1 . . ?
N2 Al1 H1 109.5 . . ?
Al1 O1 Al1 180.0 2_666 . ?
C1 N1 C13 117.42(19) . . ?
C1 N1 Al1 109.43(16) . . ?
C13 N1 Al1 133.07(15) . . ?
C2 N2 C25 118.88(19) . . ?
C2 N2 Al1 109.36(16) . . ?
C25 N2 Al1 131.66(15) . . ?
N1 C1 C2 117.4(2) . . ?
N1 C1 C5 134.0(2) . . ?
C2 C1 C5 108.59(19) . . ?
N2 C2 C1 117.0(2) . . ?
N2 C2 C3 134.5(2) . . ?
C1 C2 C3 108.44(19) . . ?
C12 C3 C4 118.8(2) . . ?
C12 C3 C2 136.1(2) . . ?
C4 C3 C2 105.1(2) . . ?
C9 C4 C5 123.7(2) . . ?
C9 C4 C3 123.6(2) . . ?
C5 C4 C3 112.6(2) . . ?
C6 C5 C4 118.7(2) . . ?
C6 C5 C1 136.1(2) . . ?
C4 C5 C1 105.2(2) . . ?
C5 C6 C7 118.4(2) . . ?
C5 C6 H6A 120.8 . . ?
C7 C6 H6A 120.8 . . ?
C8 C7 C6 122.5(2) . . ?
C8 C7 H7A 118.7 . . ?
C6 C7 H7A 118.7 . . ?
C7 C8 C9 120.5(2) . . ?
C7 C8 H8A 119.8 . . ?
C9 C8 H8A 119.8 . . ?
C4 C9 C8 116.2(2) . . ?
C4 C9 C10 116.2(2) . . ?
C8 C9 C10 127.7(2) . . ?
C11 C10 C9 120.3(2) . . ?
C11 C10 H10A 119.8 . . ?
C9 C10 H10A 119.8 . . ?
C10 C11 C12 122.8(2) . . ?
C10 C11 H11A 118.6 . . ?
C12 C11 H11A 118.6 . . ?
C3 C12 C11 118.4(2) . . ?
C3 C12 H12A 120.8 . . ?
C11 C12 H12A 120.8 . . ?
C18 C13 C14 122.3(2) . . ?
C18 C13 N1 119.3(2) . . ?
C14 C13 N1 118.4(2) . . ?
C15 C14 C13 117.3(3) . . ?
C15 C14 C19 121.7(3) . . ?
C13 C14 C19 121.1(2) . . ?
C16 C15 C14 121.1(3) . . ?
C16 C15 H15A 119.5 . . ?
C14 C15 H15A 119.5 . . ?
C15 C16 C17 120.5(3) . . ?
C15 C16 H16A 119.8 . . ?
C17 C16 H16A 119.8 . . ?
C16 C17 C18 120.9(3) . . ?
C16 C17 H17A 119.5 . . ?
C18 C17 H17A 119.5 . . ?
C17 C18 C13 117.9(3) . . ?
C17 C18 C22 120.5(3) . . ?
C13 C18 C22 121.6(2) . . ?
C14 C19 C20 113.3(3) . . ?
C14 C19 C21 112.7(2) . . ?
C20 C19 C21 109.4(2) . . ?
C14 C19 H19A 107.0 . . ?
C20 C19 H19A 107.0 . . ?
C21 C19 H19A 107.0 . . ?
C19 C20 H20A 109.5 . . ?
C19 C20 H20B 109.5 . . ?
H20A C20 H20B 109.5 . . ?
C19 C20 H20C 109.5 . . ?
H20A C20 H20C 109.5 . . ?
H20B C20 H20C 109.5 . . ?
C19 C21 H21A 109.5 . . ?
C19 C21 H21B 109.5 . . ?
H21A C21 H21B 109.5 . . ?
C19 C21 H21C 109.5 . . ?
H21A C21 H21C 109.5 . . ?
H21B C21 H21C 109.5 . . ?
C23 C22 C18 112.2(3) . . ?
C23 C22 C24 108.9(3) . . ?
C18 C22 C24 111.7(3) . . ?
C23 C22 H22A 108.0 . . ?
C18 C22 H22A 108.0 . . ?
C24 C22 H22A 108.0 . . ?
C22 C23 H23A 109.5 . . ?
C22 C23 H23B 109.5 . . ?
H23A C23 H23B 109.5 . . ?
C22 C23 H23C 109.5 . . ?
H23A C23 H23C 109.5 . . ?
H23B C23 H23C 109.5 . . ?
C22 C24 H24A 109.5 . . ?
C22 C24 H24B 109.5 . . ?
H24A C24 H24B 109.5 . . ?
C22 C24 H24C 109.5 . . ?
H24A C24 H24C 109.5 . . ?
H24B C24 H24C 109.5 . . ?
C26 C25 C30 122.6(3) . . ?
C26 C25 N2 118.5(2) . . ?
C30 C25 N2 118.9(3) . . ?
C27 C26 C25 116.7(3) . . ?
C27 C26 C31 122.2(3) . . ?
C25 C26 C31 121.1(2) . . ?
C28 C27 C26 121.4(4) . . ?
C28 C27 H27A 119.3 . . ?
C26 C27 H27A 119.3 . . ?
C29 C28 C27 120.8(3) . . ?
C29 C28 H28A 119.6 . . ?
C27 C28 H28A 119.6 . . ?
C28 C29 C30 120.9(4) . . ?
C28 C29 H29A 119.6 . . ?
C30 C29 H29A 119.6 . . ?
C29 C30 C25 117.4(4) . . ?
C29 C30 C34 120.3(3) . . ?
C25 C30 C34 122.2(3) . . ?
C26 C31 C33 112.0(2) . . ?
C26 C31 C32 113.8(3) . . ?
C33 C31 C32 108.9(3) . . ?
C26 C31 H31A 107.3 . . ?
C33 C31 H31A 107.3 . . ?
C32 C31 H31A 107.3 . . ?
C31 C32 H32A 109.5 . . ?
C31 C32 H32B 109.5 . . ?
H32A C32 H32B 109.5 . . ?
C31 C32 H32C 109.5 . . ?
H32A C32 H32C 109.5 . . ?
H32B C32 H32C 109.5 . . ?
C31 C33 H33A 109.5 . . ?
C31 C33 H33B 109.5 . . ?
H33A C33 H33B 109.5 . . ?
C31 C33 H33C 109.5 . . ?
H33A C33 H33C 109.5 . . ?
H33B C33 H33C 109.5 . . ?
C35 C34 C36 109.3(3) . . ?
C35 C34 C30 112.7(4) . . ?
C36 C34 C30 111.6(4) . . ?
C35 C34 H34A 107.7 . . ?
C36 C34 H34A 107.7 . . ?
C30 C34 H34A 107.7 . . ?
C34 C35 H35A 109.5 . . ?
C34 C35 H35B 109.5 . . ?
H35A C35 H35B 109.5 . . ?
C34 C35 H35C 109.5 . . ?
H35A C35 H35C 109.5 . . ?
H35B C35 H35C 109.5 . . ?
C34 C36 H36A 109.5 . . ?
C34 C36 H36B 109.5 . . ?
H36A C36 H36B 109.5 . . ?
C34 C36 H36C 109.5 . . ?
H36A C36 H36C 109.5 . . ?
H36B C36 H36C 109.5 . . ?
C4S O1S C1S 106.3(3) . . ?
O1S C1S C2S 103.7(4) . . ?
O1S C1S H1SA 111.0 . . ?
C2S C1S H1SA 111.0 . . ?
O1S C1S H1SB 111.0 . . ?
C2S C1S H1SB 111.0 . . ?
H1SA C1S H1SB 109.0 . . ?
C3S C2S C1S 103.3(3) . . ?
C3S C2S H2SA 111.1 . . ?
C1S C2S H2SA 111.1 . . ?
C3S C2S H2SB 111.1 . . ?
C1S C2S H2SB 111.1 . . ?
H2SA C2S H2SB 109.1 . . ?
C2S C3S C4S 104.8(3) . . ?
C2S C3S H3SA 110.8 . . ?
C4S C3S H3SA 110.8 . . ?
C2S C3S H3SB 110.8 . . ?
C4S C3S H3SB 110.8 . . ?
H3SA C3S H3SB 108.9 . . ?
O1S C4S C3S 107.5(3) . . ?
O1S C4S H4SA 110.2 . . ?
C3S C4S H4SA 110.2 . . ?
O1S C4S H4SB 110.2 . . ?
C3S C4S H4SB 110.2 . . ?
H4SA C4S H4SB 108.5 . . ?
O2 B1 O4 122.3(5) . . ?
O2 B1 O4' 124.4(5) . . ?
O2 B1 O3' 123.8(5) . . ?
O4' B1 O3' 111.3(5) . . ?
O2 B1 O3 124.8(5) . . ?
O4 B1 O3 111.7(5) . . ?
O2 B1 H1 0.5 . . ?
B1 O2 Al1 174.3(4) . . ?
B1 O2 H1 173.9 . . ?
Al1 O2 H1 2.5 . . ?
B1 O3 C37 103.0(5) . . ?
B1 O4 C38 107.3(5) . . ?
O3 C37 C40 134.1(9) . . ?
O3 C37 C38 100.4(5) . . ?
C40 C37 C38 118.5(8) . . ?
O3 C37 C39 102.8(8) . . ?
C40 C37 C39 86.1(8) . . ?
C38 C37 C39 110.9(8) . . ?
O4 C38 C41 117.3(9) . . ?
O4 C38 C37 100.8(5) . . ?
C41 C38 C37 116.1(8) . . ?
O4 C38 C42 89.2(10) . . ?
C41 C38 C42 108.8(10) . . ?
C37 C38 C42 121.6(10) . . ?
C37 C39 H39A 109.5 . . ?
C37 C39 H39B 109.5 . . ?
H39A C39 H39B 109.5 . . ?
C37 C39 H39C 109.5 . . ?
H39A C39 H39C 109.5 . . ?
H39B C39 H39C 109.5 . . ?
C37 C40 H40A 109.5 . . ?
C37 C40 H40B 109.5 . . ?
H40A C40 H40B 109.5 . . ?
C37 C40 H40C 109.5 . . ?
H40A C40 H40C 109.5 . . ?
H40B C40 H40C 109.5 . . ?
C38 C41 H41A 109.5 . . ?
C38 C41 H41B 109.5 . . ?
H41A C41 H41B 109.5 . . ?
C38 C41 H41C 109.5 . . ?
H41A C41 H41C 109.5 . . ?
H41B C41 H41C 109.5 . . ?
C38 C42 H42A 109.5 . . ?
C38 C42 H42B 109.5 . . ?
H42A C42 H42B 109.5 . . ?
C38 C42 H42C 109.5 . . ?
H42A C42 H42C 109.5 . . ?
H42B C42 H42C 109.5 . . ?
B1 O3' C37' 105.8(6) . . ?
B1 O4' C38' 98.5(6) . . ?
O3' C37' C40' 112.0(10) . . ?
O3' C37' C38' 93.9(7) . . ?
C40' C37' C38' 125.1(14) . . ?
O3' C37' C39' 142.7(11) . . ?
C40' C37' C39' 93.5(11) . . ?
C38' C37' C39' 92.9(10) . . ?
O4' C38' C37' 98.5(8) . . ?
O4' C38' C42' 101.2(9) . . ?
C37' C38' C42' 114.4(10) . . ?
O4' C38' C41' 135.0(13) . . ?
C37' C38' C41' 89.0(13) . . ?
C42' C38' C41' 115.8(13) . . ?
C37' C39' H39D 109.5 . . ?
C37' C39' H39E 109.5 . . ?
H39D C39' H39E 109.5 . . ?
C37' C39' H39F 109.5 . . ?
H39D C39' H39F 109.5 . . ?
H39E C39' H39F 109.5 . . ?
C37' C40' H40D 109.5 . . ?
C37' C40' H40E 109.5 . . ?
H40D C40' H40E 109.5 . . ?
C37' C40' H40F 109.5 . . ?
H40D C40' H40F 109.5 . . ?
H40E C40' H40F 109.5 . . ?
C38' C41' H41D 107.5 . . ?
C38' C41' H41E 104.5 . . ?
H41D C41' H41E 109.5 . . ?
C38' C41' H41F 116.2 . . ?
H41D C41' H41F 109.5 . . ?
H41E C41' H41F 109.5 . . ?
C38' C42' H42D 109.5 . . ?
C38' C42' H42E 109.5 . . ?
H42D C42' H42E 109.5 . . ?
C38' C42' H42F 109.5 . . ?
H42D C42' H42F 109.5 . . ?
H42E C42' H42F 109.5 . . ?
C5S O2S C8S 108.8(13) . . ?
O2S C5S C6S 102.9(11) . . ?
O2S C5S H5SA 111.2 . . ?
C6S C5S H5SA 111.2 . . ?
O2S C5S H5SB 111.2 . . ?
C6S C5S H5SB 111.2 . . ?
H5SA C5S H5SB 109.1 . . ?
C5S C6S C7S 111.9(11) . . ?
C5S C6S H6SA 109.2 . . ?
C7S C6S H6SA 109.2 . . ?
C5S C6S H6SB 109.2 . . ?
C7S C6S H6SB 109.2 . . ?
H6SA C6S H6SB 107.9 . . ?
C8S C7S C6S 97.2(12) . . ?
C8S C7S H7SA 112.3 . . ?
C6S C7S H7SA 112.3 . . ?
C8S C7S H7SB 112.3 . . ?
C6S C7S H7SB 112.3 . . ?
H7SA C7S H7SB 109.9 . . ?
O2S C8S C7S 109.6(11) . . ?
O2S C8S H8SA 109.8 . . ?
C7S C8S H8SA 109.8 . . ?
O2S C8S H8SB 109.8 . . ?
C7S C8S H8SB 109.8 . . ?
H8SA C8S H8SB 108.2 . . ?

loop_
_geom_bond_atom_site_label_1
_geom_bond_atom_site_label_2
_geom_bond_distance
_geom_bond_site_symmetry_2
_geom_bond_publ_flag
Al1 O2 1.669(3) . ?
Al1 O1 1.6833(7) . ?
Al1 N1 1.928(2) . ?
Al1 N2 1.933(2) . ?
Al1 H1 1.5411 . ?
N1 C1 1.334(3) . ?
N1 C13 1.442(3) . ?
N2 C2 1.336(3) . ?
N2 C25 1.437(3) . ?
C1 C2 1.433(3) . ?
C1 C5 1.471(3) . ?
C2 C3 1.472(3) . ?
C3 C12 1.375(3) . ?
C3 C4 1.424(3) . ?
C4 C9 1.397(3) . ?
C4 C5 1.420(3) . ?
C5 C6 1.372(3) . ?
C6 C7 1.421(4) . ?
C6 H6A 0.9500 . ?
C7 C8 1.373(4) . ?
C7 H7A 0.9500 . ?
C8 C9 1.416(4) . ?
C8 H8A 0.9500 . ?
C9 C10 1.424(4) . ?
C10 C11 1.373(4) . ?
C10 H10A 0.9500 . ?
C11 C12 1.418(3) . ?
C11 H11A 0.9500 . ?
C12 H12A 0.9500 . ?
C13 C18 1.398(4) . ?
C13 C14 1.405(4) . ?
C14 C15 1.397(4) . ?
C14 C19 1.514(4) . ?
C15 C16 1.374(5) . ?
C15 H15A 0.9500 . ?
C16 C17 1.384(5) . ?
C16 H16A 0.9500 . ?
C17 C18 1.385(4) . ?
C17 H17A 0.9500 . ?
C18 C22 1.525(4) . ?
C19 C20 1.525(4) . ?
C19 C21 1.534(4) . ?
C19 H19A 1.0000 . ?
C20 H20A 0.9800 . ?
C20 H20B 0.9800 . ?
C20 H20C 0.9800 . ?
C21 H21A 0.9800 . ?
C21 H21B 0.9800 . ?
C21 H21C 0.9800 . ?
C22 C23 1.523(4) . ?
C22 C24 1.530(5) . ?
C22 H22A 1.0000 . ?
C23 H23A 0.9800 . ?
C23 H23B 0.9800 . ?
C23 H23C 0.9800 . ?
C24 H24A 0.9800 . ?
C24 H24B 0.9800 . ?
C24 H24C 0.9800 . ?
C25 C26 1.399(4) . ?
C25 C30 1.405(4) . ?
C26 C27 1.398(4) . ?
C26 C31 1.506(4) . ?
C27 C28 1.373(6) . ?
C27 H27A 0.9500 . ?
C28 C29 1.367(7) . ?
C28 H28A 0.9500 . ?
C29 C30 1.396(5) . ?
C29 H29A 0.9500 . ?
C30 C34 1.520(5) . ?
C31 C33 1.527(4) . ?
C31 C32 1.535(4) . ?
C31 H31A 1.0000 . ?
C32 H32A 0.9800 . ?
C32 H32B 0.9800 . ?
C32 H32C 0.9800 . ?
C33 H33A 0.9800 . ?
C33 H33B 0.9800 . ?
C33 H33C 0.9800 . ?
C34 C35 1.510(5) . ?
C34 C36 1.513(5) . ?
C34 H34A 1.0000 . ?
C35 H35A 0.9800 . ?
C35 H35B 0.9800 . ?
C35 H35C 0.9800 . ?
C36 H36A 0.9800 . ?
C36 H36B 0.9800 . ?
C36 H36C 0.9800 . ?
O1S C4S 1.411(5) . ?
O1S C1S 1.430(5) . ?
C1S C2S 1.481(6) . ?
C1S H1SA 0.9900 . ?
C1S H1SB 0.9900 . ?
C2S C3S 1.480(5) . ?
C2S H2SA 0.9900 . ?
C2S H2SB 0.9900 . ?
C3S C4S 1.487(5) . ?
C3S H3SA 0.9900 . ?
C3S H3SB 0.9900 . ?
C4S H4SA 0.9900 . ?
C4S H4SB 0.9900 . ?
B1 O2 1.331(4) . ?
B1 O4 1.358(5) . ?
B1 O4' 1.360(5) . ?
B1 O3' 1.369(5) . ?
B1 O3 1.378(5) . ?
B1 H1 1.4580 . ?
O2 H1 0.1282 . ?
O3 C37 1.462(5) . ?
O4 C38 1.448(5) . ?
C37 C40 1.524(5) . ?
C37 C38 1.530(5) . ?
C37 C39 1.540(5) . ?
C38 C41 1.524(5) . ?
C38 C42 1.530(5) . ?
C39 H39A 0.9800 . ?
C39 H39B 0.9800 . ?
C39 H39C 0.9800 . ?
C40 H40A 0.9800 . ?
C40 H40B 0.9800 . ?
C40 H40C 0.9800 . ?
C41 H41A 0.9800 . ?
C41 H41B 0.9800 . ?
C41 H41C 0.9800 . ?
C42 H42A 0.9800 . ?
C42 H42B 0.9800 . ?
C42 H42C 0.9800 . ?
O3' C37' 1.456(5) . ?
O4' C38' 1.474(5) . ?
C37' C40' 1.521(5) . ?
C37' C38' 1.526(5) . ?
C37' C39' 1.540(5) . ?
C38' C42' 1.533(5) . ?
C38' C41' 1.537(5) . ?
C39' H39D 0.9800 . ?
C39' H39E 0.9800 . ?
C39' H39F 0.9800 . ?
C40' H40D 0.9800 . ?
C40' H40E 0.9800 . ?
C40' H40F 0.9800 . ?
C41' H41D 0.9601 . ?
C41' H41E 0.9600 . ?
C41' H41F 0.9600 . ?
C42' H42D 0.9800 . ?
C42' H42E 0.9800 . ?
C42' H42F 0.9800 . ?
O2S C5S 1.420(5) . ?
O2S C8S 1.435(5) . ?
C5S C6S 1.527(5) . ?
C5S H5SA 0.9900 . ?
C5S H5SB 0.9900 . ?
C6S C7S 1.535(5) . ?
C6S H6SA 0.9900 . ?
C6S H6SB 0.9900 . ?
C7S C8S 1.526(5) . ?
C7S H7SA 0.9900 . ?
C7S H7SB 0.9900 . ?
C8S H8SA 0.9900 . ?
C8S H8SB 0.9900 . ?

loop_
_geom_hbond_atom_site_label_D
_geom_hbond_atom_site_label_H
_geom_hbond_atom_site_label_A
_geom_hbond_distance_DH
_geom_hbond_distance_HA
_geom_hbond_distance_DA
_geom_hbond_angle_DHA
_geom_hbond_site_symmetry_A
_geom_hbond_publ_flag
C40^a H40C^a O1S 0.98 2.57 3.551(17) 176.3 1_465 yes

loop_
_geom_torsion_atom_site_label_1
_geom_torsion_atom_site_label_2
_geom_torsion_atom_site_label_3
_geom_torsion_atom_site_label_4
_geom_torsion
_geom_torsion_site_symmetry_1
_geom_torsion_site_symmetry_2
_geom_torsion_site_symmetry_3
_geom_torsion_site_symmetry_4
_geom_torsion_publ_flag
C13 N1 C1 C2 177.3(2) . . . . ?
Al1 N1 C1 C2 0.3(3) . . . . ?
C13 N1 C1 C5 -4.5(4) . . . . ?
Al1 N1 C1 C5 178.5(2) . . . . ?
C25 N2 C2 C1 -177.6(2) . . . . ?
Al1 N2 C2 C1 -1.0(3) . . . . ?
C25 N2 C2 C3 4.0(4) . . . . ?
Al1 N2 C2 C3 -179.3(2) . . . . ?
N1 C1 C2 N2 0.5(3) . . . . ?
C5 C1 C2 N2 -178.1(2) . . . . ?
N1 C1 C2 C3 179.3(2) . . . . ?
C5 C1 C2 C3 0.6(3) . . . . ?
N2 C2 C3 C12 -0.7(5) . . . . ?
C1 C2 C3 C12 -179.2(3) . . . . ?
N2 C2 C3 C4 178.2(3) . . . . ?
C1 C2 C3 C4 -0.2(3) . . . . ?
C12 C3 C4 C9 1.0(4) . . . . ?
C2 C3 C4 C9 -178.2(2) . . . . ?
C12 C3 C4 C5 178.9(2) . . . . ?
C2 C3 C4 C5 -0.3(3) . . . . ?
C9 C4 C5 C6 -0.6(4) . . . . ?
C3 C4 C5 C6 -178.5(2) . . . . ?
C9 C4 C5 C1 178.6(2) . . . . ?
C3 C4 C5 C1 0.7(3) . . . . ?
N1 C1 C5 C6 -0.2(5) . . . . ?
C2 C1 C5 C6 178.1(3) . . . . ?
N1 C1 C5 C4 -179.1(3) . . . . ?
C2 C1 C5 C4 -0.8(3) . . . . ?
C4 C5 C6 C7 -0.1(4) . . . . ?
C1 C5 C6 C7 -178.9(3) . . . . ?
C5 C6 C7 C8 0.2(4) . . . . ?
C6 C7 C8 C9 0.3(4) . . . . ?
C5 C4 C9 C8 1.1(4) . . . . ?
C3 C4 C9 C8 178.7(2) . . . . ?
C5 C4 C9 C10 -178.3(2) . . . . ?
C3 C4 C9 C10 -0.6(4) . . . . ?
C7 C8 C9 C4 -0.9(4) . . . . ?
C7 C8 C9 C10 178.3(3) . . . . ?
C4 C9 C10 C11 -0.3(4) . . . . ?
C8 C9 C10 C11 -179.6(3) . . . . ?
C9 C10 C11 C12 0.9(4) . . . . ?
C4 C3 C12 C11 -0.4(4) . . . . ?
C2 C3 C12 C11 178.5(3) . . . . ?
C10 C11 C12 C3 -0.5(4) . . . . ?
C1 N1 C13 C18 -83.1(3) . . . . ?
Al1 N1 C13 C18 93.1(3) . . . . ?
C1 N1 C13 C14 96.9(3) . . . . ?
Al1 N1 C13 C14 -86.9(3) . . . . ?
C18 C13 C14 C15 4.3(4) . . . . ?
N1 C13 C14 C15 -175.6(2) . . . . ?
C18 C13 C14 C19 -175.3(2) . . . . ?
N1 C13 C14 C19 4.8(3) . . . . ?
C13 C14 C15 C16 -1.6(4) . . . . ?
C19 C14 C15 C16 178.0(3) . . . . ?
C14 C15 C16 C17 -0.9(5) . . . . ?
C15 C16 C17 C18 0.9(5) . . . . ?
C16 C17 C18 C13 1.7(4) . . . . ?
C16 C17 C18 C22 -177.5(3) . . . . ?
C14 C13 C18 C17 -4.4(4) . . . . ?
N1 C13 C18 C17 175.6(2) . . . . ?
C14 C13 C18 C22 174.8(2) . . . . ?
N1 C13 C18 C22 -5.3(4) . . . . ?
C15 C14 C19 C20 -26.4(3) . . . . ?
C13 C14 C19 C20 153.2(2) . . . . ?
C15 C14 C19 C21 98.5(3) . . . . ?
C13 C14 C19 C21 -81.9(3) . . . . ?
C17 C18 C22 C23 47.6(4) . . . . ?
C13 C18 C22 C23 -131.5(3) . . . . ?
C17 C18 C22 C24 -74.9(4) . . . . ?
C13 C18 C22 C24 106.0(3) . . . . ?
C2 N2 C25 C26 -98.9(3) . . . . ?
Al1 N2 C25 C26 85.3(3) . . . . ?
C2 N2 C25 C30 81.9(3) . . . . ?
Al1 N2 C25 C30 -93.9(3) . . . . ?
C30 C25 C26 C27 -2.3(4) . . . . ?
N2 C25 C26 C27 178.6(2) . . . . ?
C30 C25 C26 C31 177.6(2) . . . . ?
N2 C25 C26 C31 -1.5(4) . . . . ?
C25 C26 C27 C28 -0.7(5) . . . . ?
C31 C26 C27 C28 179.4(3) . . . . ?
C26 C27 C28 C29 3.0(6) . . . . ?
C27 C28 C29 C30 -2.2(6) . . . . ?
C28 C29 C30 C25 -0.7(5) . . . . ?
C28 C29 C30 C34 178.5(3) . . . . ?
C26 C25 C30 C29 3.0(4) . . . . ?
N2 C25 C30 C29 -177.9(2) . . . . ?
C26 C25 C30 C34 -176.2(3) . . . . ?
N2 C25 C30 C34 2.9(4) . . . . ?
C27 C26 C31 C33 -95.1(3) . . . . ?
C25 C26 C31 C33 85.0(3) . . . . ?
C27 C26 C31 C32 28.9(4) . . . . ?
C25 C26 C31 C32 -151.0(3) . . . . ?
C29 C30 C34 C35 -52.5(4) . . . . ?
C25 C30 C34 C35 126.7(4) . . . . ?
C29 C30 C34 C36 70.9(4) . . . . ?
C25 C30 C34 C36 -109.9(4) . . . . ?
C4S O1S C1S C2S 36.9(5) . . . . ?
O1S C1S C2S C3S -36.8(5) . . . . ?
C1S C2S C3S C4S 23.1(5) . . . . ?
C1S O1S C4S C3S -22.2(5) . . . . ?
C2S C3S C4S O1S -1.3(5) . . . . ?
O2 B1 O3 C37 166.5(6) . . . . ?
O4 B1 O3 C37 -25.9(10) . . . . ?
O2 B1 O4 C38 168.4(6) . . . . ?
O3 B1 O4 C38 0.5(10) . . . . ?
B1 O3 C37 C40 -110.0(12) . . . . ?
B1 O3 C37 C38 38.6(9) . . . . ?
B1 O3 C37 C39 153.0(8) . . . . ?
B1 O4 C38 C41 -103.3(10) . . . . ?
B1 O4 C38 C37 23.7(9) . . . . ?
B1 O4 C38 C42 145.8(10) . . . . ?
O3 C37 C38 O4 -37.7(9) . . . . ?
C40 C37 C38 O4 117.1(10) . . . . ?
C39 C37 C38 O4 -145.8(9) . . . . ?
O3 C37 C38 C41 90.1(10) . . . . ?
C40 C37 C38 C41 -115.1(12) . . . . ?
C39 C37 C38 C41 -18.0(12) . . . . ?
O3 C37 C38 C42 -133.6(11) . . . . ?
C40 C37 C38 C42 21.3(15) . . . . ?
C39 C37 C38 C42 118.3(13) . . . . ?
O2 B1 O3' C37' 164.1(7) . . . . ?
O4' B1 O3' C37' -8.3(11) . . . . ?
O2 B1 O4' C38' 160.8(7) . . . . ?
O3' B1 O4' C38' -26.9(10) . . . . ?
B1 O3' C37' C40' 168.3(13) . . . . ?
B1 O3' C37' C38' 37.8(9) . . . . ?
B1 O3' C37' C39' -62.1(19) . . . . ?
B1 O4' C38' C37' 49.8(9) . . . . ?
B1 O4' C38' C42' 166.9(10) . . . . ?
B1 O4' C38' C41' -47(2) . . . . ?
O3' C37' C38' O4' -53.0(9) . . . . ?
C40' C37' C38' O4' -173.4(12) . . . . ?
C39' C37' C38' O4' 90.3(9) . . . . ?
O3' C37' C38' C42' -159.5(10) . . . . ?
C40' C37' C38' C42' 80.1(15) . . . . ?
C39' C37' C38' C42' -16.2(12) . . . . ?
O3' C37' C38' C41' 82.5(11) . . . . ?
C40' C37' C38' C41' -38.0(15) . . . . ?
C39' C37' C38' C41' -134.3(11) . . . . ?
C8S O2S C5S C6S -22.9(18) . . . . ?
O2S C5S C6S C7S 5.3(19) . . . . ?
C5S C6S C7S C8S 12.7(18) . . . . ?
C5S O2S C8S C7S 34(2) . . . . ?
C6S C7S C8S O2S -26.9(18) . . . . ?
